data_7152979
loop_
_publ_author_name
'Aravinda, Subrayashastry'
'Raghavender, Upadhyayula S.'
'Rai, Rajkishor'
'Harini, Veldore V.'
'Shamala, Narayanaswamy'
'Balaram, Padmanabhan'

_publ_section_title
;
 Analysis of designed \b-hairpin peptides: molecular conformation and
 packing in crystals.
;
_journal_issue 25
_journal_name_full 'Organic &amp; biomolecular chemistry'
_journal_page_first 4220
_journal_page_last 4231
_journal_paper_doi 10.1039/c3ob25777k
_journal_volume 11
_journal_year 2013
_chemical_formula_sum 'C54 H78 N8 O12'
_chemical_formula_weight 1031.24
_chemical_name_common Boc-Leu-Phe-Val-D-Pro-Ala-Leu-Phe-Val-OMe
_chemical_name_systematic
;
t-Butyloxycarbonyl-leucyl-phenylalanyl-valyl-D-prolyl
-alanyl-leucyl-phenylalanyl-valyl-methyl ester
;
_space_group_IT_number 19
_symmetry_cell_setting orthorhombic
_symmetry_space_group_name_Hall 'P 2ac 2ab'
_symmetry_space_group_name_H-M 'P 21 21 21'
_atom_sites_solution_hydrogens geom
_atom_sites_solution_primary direct
_atom_sites_solution_secondary difmap
_audit_creation_method SHELXL-97
_cell_angle_alpha 90.00
_cell_angle_beta 90.00
_cell_angle_gamma 90.00
_cell_formula_units_Z 8
_cell_length_a 18.7511(9)
_cell_length_b 23.3396(11)
_cell_length_c 28.1926(13)
_cell_measurement_temperature 293(2)
_cell_volume 12338.3(10)
_computing_data_collection SMART
_computing_data_reduction SAINT
_computing_structure_refinement 'SHELXL-97 (Sheldrick, 1997)'
_computing_structure_solution 'SHELXD-97 (Schneider and Sheldrick, 2002)'
_diffrn_ambient_temperature 293(2)
_diffrn_measured_fraction_theta_full 0.954
_diffrn_measured_fraction_theta_max 0.954
_diffrn_measurement_device_type
;
BRUKER AXS SMART APEXII ULTRA CCD with Cu source
;
_diffrn_measurement_method 'omega and phi scans'
_diffrn_radiation_monochromator graphite
_diffrn_radiation_source 'rotating anode'
_diffrn_radiation_type CuK\a
_diffrn_radiation_wavelength 1.54178
_diffrn_reflns_av_R_equivalents 0.1273
_diffrn_reflns_av_sigmaI/netI 0.1012
_diffrn_reflns_limit_h_max 19
_diffrn_reflns_limit_h_min -21
_diffrn_reflns_limit_k_max 28
_diffrn_reflns_limit_k_min -27
_diffrn_reflns_limit_l_max 33
_diffrn_reflns_limit_l_min -34
_diffrn_reflns_number 73135
_diffrn_reflns_theta_full 72.27
_diffrn_reflns_theta_max 72.27
_diffrn_reflns_theta_min 2.46
_exptl_absorpt_coefficient_mu 0.644
_exptl_crystal_colour colorless
_exptl_crystal_density_diffrn 1.110
_exptl_crystal_density_method 'not measured'
_exptl_crystal_description needles
_exptl_crystal_F_000 4432
_exptl_crystal_size_max 0.50
_exptl_crystal_size_mid 0.02
_exptl_crystal_size_min 0.01
_refine_diff_density_max 0.363
_refine_diff_density_min -0.326
_refine_diff_density_rms 0.094
_refine_ls_abs_structure_details 'Flack H D (1983), Acta Cryst. A39, 876-881'
_refine_ls_abs_structure_Flack -10(10)
_refine_ls_extinction_coef 0.0072(5)
_refine_ls_extinction_expression Fc^*^=kFc[1+0.001xFc^2^\l^3^/sin(2\q)]^-1/4^
_refine_ls_extinction_method SHELXL
_refine_ls_goodness_of_fit_ref 1.041
_refine_ls_hydrogen_treatment 'riding over the heavy atom'
_refine_ls_matrix_type full
_refine_ls_number_parameters 1334
_refine_ls_number_reflns 12534
_refine_ls_number_restraints 0
_refine_ls_restrained_S_all 1.041
_refine_ls_R_factor_all 0.2319
_refine_ls_R_factor_gt 0.1208
_refine_ls_shift/su_max 2.796
_refine_ls_shift/su_mean 0.135
_refine_ls_structure_factor_coef Fsqd
_refine_ls_weighting_details 'calc w=1/[\s^2^(Fo^2^)+(0.1929P)^2^+0.0000P] where P=(Fo^2^+2Fc^2^)/3'
_refine_ls_weighting_scheme calc
_refine_ls_wR_factor_gt 0.2897
_refine_ls_wR_factor_ref 0.4029
_reflns_number_gt 3798
_reflns_number_total 12534
_reflns_threshold_expression >2sigma(I)
_cod_data_source_file c3ob25777k.txt
_cod_data_source_block BH1P8
_cod_depositor_comments
;
The following automatic conversions were performed:
'_atom_site_symetry_multiplicity' tag replaced with
'_atom_site_symmetry_multiplicity'.

Automatic conversion script
Id: cif_correct_tags 1440 2010-10-19 06:21:57Z saulius 

The following automatic conversions were performed:

'_symmetry_cell_setting' value 'Orthorhombic' changed to
'orthorhombic' according to
/home/saulius/struct/CIF-dictionaries/cif_core.dic dictionary named
'cif_core.dic' version 2.4.2 from 2011-04-26.

Automatic conversion script
Id: cif_fix_values 1891 2012-01-12 08:04:46Z andrius 
;
_cod_original_sg_symbol_H-M P2(1)2(1)2(1)
_cod_database_code 7152979

loop_
_symmetry_equiv_pos_as_xyz
'x, y, z'
'-x+1/2, -y, z+1/2'
'-x, y+1/2, -z+1/2'
'x+1/2, -y+1/2, -z'

loop_
_atom_site_label
_atom_site_type_symbol
_atom_site_fract_x
_atom_site_fract_y
_atom_site_fract_z
_atom_site_U_iso_or_equiv
_atom_site_adp_type
_atom_site_occupancy
_atom_site_symmetry_multiplicity
_atom_site_calc_flag
_atom_site_refinement_flags
C13 C 0.4018(18) 0.8397(14) 0.5979(12) 0.269(16) Uani 1 1 d .
C12 C 0.3307(18) 0.7996(14) 0.6672(8) 0.272(16) Uani 1 1 d .
H12A H 0.3759 0.7925 0.6821 0.408 Uiso 1 1 calc R
H12B H 0.3154 0.7658 0.6508 0.408 Uiso 1 1 calc R
H12C H 0.2961 0.8097 0.6908 0.408 Uiso 1 1 calc R
C14 C 0.2688(15) 0.8609(15) 0.6048(10) 0.259(15) Uani 1 1 d .
H14A H 0.2316 0.8688 0.6273 0.388 Uiso 1 1 calc R
H14B H 0.2563 0.8278 0.5865 0.388 Uiso 1 1 calc R
H14C H 0.2746 0.8933 0.5841 0.388 Uiso 1 1 calc R
C11 C 0.3385(15) 0.8498(12) 0.6312(8) 0.193(9) Uani 1 1 d .
O1 O 0.3504(8) 0.9046(6) 0.6581(5) 0.168(4) Uani 1 1 d .
C10' C 0.4092(12) 0.9127(11) 0.6847(7) 0.137(5) Uani 1 1 d .
O10 O 0.4569(9) 0.8811(7) 0.6916(6) 0.193(6) Uani 1 1 d .
N11 N 0.4026(6) 0.9652(7) 0.7033(5) 0.130(4) Uani 1 1 d .
H11 H 0.3702 0.9883 0.6932 0.156 Uiso 1 1 calc R
C11A C 0.4500(8) 0.9826(7) 0.7403(5) 0.119(4) Uani 1 1 d .
H11A H 0.4979 0.9687 0.7324 0.143 Uiso 1 1 calc R
C11' C 0.4301(8) 0.9590(6) 0.7884(5) 0.114(4) Uani 1 1 d .
O11 O 0.3683(5) 0.9477(6) 0.7964(4) 0.162(4) Uani 1 1 d .
C11B C 0.4527(9) 1.0476(9) 0.7432(5) 0.146(6) Uani 1 1 d .
H11B H 0.4915 1.0589 0.7639 0.176 Uiso 1 1 calc R
H11C H 0.4085 1.0615 0.7570 0.176 Uiso 1 1 calc R
C11G C 0.4635(9) 1.0757(9) 0.6935(6) 0.141(5) Uani 1 1 d .
H11G H 0.4238 1.0635 0.6732 0.169 Uiso 1 1 calc R
C11D C 0.4595(13) 1.1410(11) 0.6984(11) 0.229(12) Uani 1 1 d .
H11D H 0.4150 1.1515 0.7129 0.343 Uiso 1 1 calc R
H11E H 0.4628 1.1583 0.6676 0.343 Uiso 1 1 calc R
H11F H 0.4982 1.1542 0.7179 0.343 Uiso 1 1 calc R
C11E C 0.5282(15) 1.0585(12) 0.6711(8) 0.216(10) Uani 1 1 d .
H11H H 0.5294 1.0175 0.6686 0.324 Uiso 1 1 calc R
H11I H 0.5681 1.0713 0.6896 0.324 Uiso 1 1 calc R
H11J H 0.5307 1.0751 0.6400 0.324 Uiso 1 1 calc R
N12 N 0.4817(6) 0.9488(6) 0.8192(4) 0.122(4) Uani 1 1 d .
H12 H 0.5232 0.9637 0.8148 0.146 Uiso 1 1 calc R
C12A C 0.4692(8) 0.9122(7) 0.8611(5) 0.116(4) Uani 1 1 d .
H12D H 0.4181 0.9042 0.8635 0.139 Uiso 1 1 calc R
C12' C 0.4933(7) 0.9432(6) 0.9058(5) 0.112(4) Uani 1 1 d .
O12 O 0.5541(5) 0.9645(5) 0.9086(3) 0.129(3) Uani 1 1 d .
C12B C 0.5082(8) 0.8571(8) 0.8512(6) 0.134(5) Uani 1 1 d .
H12E H 0.4888 0.8399 0.8226 0.161 Uiso 1 1 calc R
H12F H 0.5581 0.8655 0.8453 0.161 Uiso 1 1 calc R
C12G C 0.5028(10) 0.8137(8) 0.8920(6) 0.139(5) Uani 1 1 d .
C12D C 0.5612(16) 0.7870(12) 0.9098(12) 0.221(11) Uani 1 1 d .
H12G H 0.6060 0.7978 0.8989 0.265 Uiso 1 1 calc R
C12E C 0.5562(16) 0.7427(15) 0.9449(14) 0.249(15) Uani 1 1 d .
H12H H 0.5960 0.7239 0.9570 0.298 Uiso 1 1 calc R
C12F C 0.489(2) 0.7305(12) 0.9588(8) 0.199(9) Uani 1 1 d .
H12I H 0.4848 0.7042 0.9834 0.238 Uiso 1 1 calc R
C12Z C 0.4277(14) 0.7513(11) 0.9416(8) 0.169(7) Uani 1 1 d .
H12Z H 0.3838 0.7366 0.9510 0.203 Uiso 1 1 calc R
C12H C 0.4327(10) 0.7979(8) 0.9078(6) 0.143(5) Uani 1 1 d .
H12J H 0.3923 0.8168 0.8968 0.172 Uiso 1 1 calc R
N13 N 0.4476(6) 0.9442(5) 0.9413(4) 0.122(3) Uani 1 1 d .
H13 H 0.4081 0.9259 0.9380 0.147 Uiso 1 1 calc R
C13A C 0.4603(11) 0.9752(10) 0.9871(5) 0.162(7) Uani 1 1 d .
H13A H 0.5106 0.9864 0.9887 0.195 Uiso 1 1 calc R
C13' C 0.4439(14) 0.9291(10) 1.0289(6) 0.156(7) Uani 1 1 d .
O13 O 0.3830(6) 0.9307(5) 1.0474(4) 0.150(4) Uani 1 1 d .
C13B C 0.4124(15) 1.0308(12) 0.9911(8) 0.192(9) Uani 1 1 d .
H13B H 0.3627 1.0181 0.9933 0.230 Uiso 1 1 calc R
C13G C 0.4187(18) 1.0654(15) 0.9485(13) 0.291(17) Uani 1 1 d .
H13C H 0.4051 1.0429 0.9214 0.437 Uiso 1 1 calc R
H13D H 0.4672 1.0779 0.9449 0.437 Uiso 1 1 calc R
H13E H 0.3880 1.0981 0.9510 0.437 Uiso 1 1 calc R
C13D C 0.427(2) 1.0624(17) 1.0311(12) 0.32(2) Uani 1 1 d .
H13F H 0.4176 1.0396 1.0587 0.474 Uiso 1 1 calc R
H13G H 0.3969 1.0958 1.0316 0.474 Uiso 1 1 calc R
H13H H 0.4759 1.0739 1.0309 0.474 Uiso 1 1 calc R
N14 N 0.4938(8) 0.8912(8) 1.0404(4) 0.140(5) Uani 1 1 d .
C14A C 0.4822(9) 0.8571(11) 1.0840(6) 0.165(8) Uani 1 1 d .
H14D H 0.4616 0.8804 1.1095 0.198 Uiso 1 1 calc R
C14' C 0.4367(12) 0.8060(13) 1.0733(6) 0.157(7) Uani 1 1 d .
O14 O 0.4590(7) 0.7533(8) 1.0683(6) 0.191(6) Uani 1 1 d .
C14B C 0.5613(10) 0.8371(14) 1.0966(9) 0.231(12) Uani 1 1 d .
H14E H 0.5840 0.8630 1.1189 0.277 Uiso 1 1 calc R
H14F H 0.5623 0.7984 1.1091 0.277 Uiso 1 1 calc R
C14G C 0.5952(11) 0.8406(14) 1.0478(10) 0.220(12) Uani 1 1 d .
H14G H 0.6465 0.8446 1.0511 0.264 Uiso 1 1 calc R
H14H H 0.5857 0.8056 1.0304 0.264 Uiso 1 1 calc R
C14D C 0.5660(9) 0.8914(12) 1.0201(7) 0.195(10) Uani 1 1 d .
H14I H 0.5915 0.9265 1.0270 0.234 Uiso 1 1 calc R
H14J H 0.5657 0.8845 0.9862 0.234 Uiso 1 1 calc R
N15 N 0.3666(7) 0.8149(7) 1.0654(4) 0.136(4) Uani 1 1 d .
H15 H 0.3516 0.8494 1.0691 0.164 Uiso 1 1 calc R
C15A C 0.3136(10) 0.7728(8) 1.0516(5) 0.136(5) Uani 1 1 d .
C15' C 0.2617(9) 0.7938(10) 1.0143(6) 0.125(5) Uani 1 1 d .
O15 O 0.2208(9) 0.7629(7) 0.9974(6) 0.194(6) Uani 1 1 d .
C15B C 0.2699(10) 0.7500(9) 1.0935(6) 0.167(7) Uani 1 1 d .
H15A H 0.3016 0.7355 1.1174 0.251 Uiso 1 1 calc R
H15B H 0.2392 0.7198 1.0827 0.251 Uiso 1 1 calc R
H15C H 0.2417 0.7804 1.1066 0.251 Uiso 1 1 calc R
N16 N 0.2614(6) 0.8523(7) 1.0064(4) 0.119(3) Uani 1 1 d .
H16 H 0.2919 0.8734 1.0210 0.143 Uiso 1 1 calc R
C16A C 0.2113(7) 0.8793(7) 0.9743(5) 0.121(4) Uani 1 1 d .
H16A H 0.1692 0.8548 0.9708 0.145 Uiso 1 1 calc R
C16' C 0.2453(8) 0.8870(7) 0.9271(5) 0.117(4) Uani 1 1 d .
O16 O 0.3076(5) 0.9067(5) 0.9230(3) 0.142(4) Uani 1 1 d .
C16B C 0.1871(10) 0.9404(7) 0.9934(5) 0.145(6) Uani 1 1 d .
H16B H 0.2289 0.9641 0.9989 0.174 Uiso 1 1 calc R
H16C H 0.1578 0.9592 0.9698 0.174 Uiso 1 1 calc R
C16G C 0.1446(16) 0.9345(11) 1.0401(8) 0.186(8) Uani 1 1 d .
H16G H 0.1631 0.9048 1.0614 0.223 Uiso 1 1 calc R
C16D C 0.0747(19) 0.9264(19) 1.0273(9) 0.281(18) Uani 1 1 d .
H16D H 0.0699 0.8903 1.0114 0.421 Uiso 1 1 calc R
H16E H 0.0600 0.9568 1.0065 0.421 Uiso 1 1 calc R
H16F H 0.0453 0.9266 1.0552 0.421 Uiso 1 1 calc R
C16E C 0.138(3) 0.990(2) 1.0621(14) 0.46(4) Uani 1 1 d .
H16H H 0.1838 1.0020 1.0742 0.685 Uiso 1 1 calc R
H16I H 0.1045 0.9883 1.0877 0.685 Uiso 1 1 calc R
H16J H 0.1220 1.0176 1.0390 0.685 Uiso 1 1 calc R
N17 N 0.2047(5) 0.8821(5) 0.8895(4) 0.107(3) Uani 1 1 d .
H17 H 0.1619 0.8699 0.8938 0.128 Uiso 1 1 calc R
C17A C 0.2259(6) 0.8957(6) 0.8406(4) 0.104(4) Uani 1 1 d .
H17A H 0.2776 0.9022 0.8400 0.125 Uiso 1 1 calc R
C17' C 0.1881(7) 0.9516(7) 0.8265(5) 0.119(4) Uani 1 1 d .
O17 O 0.1235(5) 0.9558(5) 0.8339(4) 0.144(4) Uani 1 1 d .
C17B C 0.2081(7) 0.8483(7) 0.8062(5) 0.120(4) Uani 1 1 d .
H17B H 0.1574 0.8401 0.8076 0.144 Uiso 1 1 calc R
H17C H 0.2194 0.8605 0.7742 0.144 Uiso 1 1 calc R
C17G C 0.2487(10) 0.7965(8) 0.8179(5) 0.118(4) Uani 1 1 d .
C17D C 0.2253(10) 0.7573(10) 0.8460(8) 0.154(6) Uani 1 1 d .
H17D H 0.1808 0.7630 0.8597 0.185 Uiso 1 1 calc R
C17E C 0.2613(15) 0.7072(10) 0.8575(8) 0.173(7) Uani 1 1 d .
H17E H 0.2392 0.6794 0.8760 0.208 Uiso 1 1 calc R
C17F C 0.3283(18) 0.6990(10) 0.8418(13) 0.205(12) Uani 1 1 d .
H17F H 0.3557 0.6688 0.8532 0.246 Uiso 1 1 calc R
C17Z C 0.3548(13) 0.7353(13) 0.8093(9) 0.190(10) Uani 1 1 d .
H17Z H 0.3974 0.7264 0.7941 0.228 Uiso 1 1 calc R
C17H C 0.3178(10) 0.7886(8) 0.7975(6) 0.143(5) Uani 1 1 d .
H17H H 0.3382 0.8159 0.7777 0.171 Uiso 1 1 calc R
N18 N 0.2283(5) 0.9922(5) 0.8087(4) 0.112(3) Uani 1 1 d .
H18 H 0.2730 0.9856 0.8048 0.134 Uiso 1 1 calc R
C18A C 0.2004(8) 1.0476(7) 0.7954(6) 0.130(5) Uani 1 1 d .
H18A H 0.1482 1.0466 0.7954 0.157 Uiso 1 1 calc R
C18' C 0.2253(10) 1.0646(12) 0.7508(9) 0.181(8) Uani 1 1 d .
O18 O 0.2681(8) 1.0376(6) 0.7243(4) 0.175(5) Uani 1 1 d .
C18B C 0.2279(9) 1.0937(9) 0.8328(7) 0.147(6) Uani 1 1 d .
H18B H 0.2076 1.1304 0.8228 0.177 Uiso 1 1 calc R
C18G C 0.1968(9) 1.0816(9) 0.8819(6) 0.159(6) Uani 1 1 d .
H18C H 0.2131 1.1102 0.9038 0.239 Uiso 1 1 calc R
H18D H 0.2119 1.0444 0.8924 0.239 Uiso 1 1 calc R
H18E H 0.1457 1.0826 0.8802 0.239 Uiso 1 1 calc R
C18D C 0.3086(10) 1.1022(8) 0.8330(7) 0.159(6) Uani 1 1 d .
H18F H 0.3245 1.1113 0.8016 0.238 Uiso 1 1 calc R
H18G H 0.3314 1.0676 0.8436 0.238 Uiso 1 1 calc R
H18H H 0.3207 1.1330 0.8541 0.238 Uiso 1 1 calc R
O1M O 0.2000(8) 1.1132(7) 0.7321(5) 0.196(5) Uani 1 1 d .
C1M C 0.2198(14) 1.1311(13) 0.6837(8) 0.221(11) Uani 1 1 d .
H1M1 H 0.1975 1.1672 0.6765 0.332 Uiso 1 1 calc R
H1M2 H 0.2041 1.1027 0.6614 0.332 Uiso 1 1 calc R
H1M3 H 0.2706 1.1352 0.6816 0.332 Uiso 1 1 calc R
C23 C -0.303(5) 1.195(2) 1.0857(10) 0.76(10) Uani 1 1 d .
H23A H -0.3411 1.1684 1.0924 1.139 Uiso 1 1 calc R
H23B H -0.3024 1.2241 1.1098 1.139 Uiso 1 1 calc R
H23C H -0.2586 1.1753 1.0851 1.139 Uiso 1 1 calc R
C24 C -0.364(2) 1.2688(15) 1.0364(10) 0.26(2) Uani 1 1 d .
H24A H -0.3535 1.2821 1.0050 0.393 Uiso 1 1 calc R
H24B H -0.3568 1.2993 1.0587 0.393 Uiso 1 1 calc R
H24C H -0.4132 1.2566 1.0378 0.393 Uiso 1 1 calc R
C22 C -0.249(3) 1.259(2) 1.0418(16) 0.42(4) Uani 1 1 d .
C21 C -0.313(3) 1.216(4) 1.0494(16) 0.38(7) Uani 1 1 d .
O2 O -0.2844(13) 1.1920(12) 1.0014(7) 0.280(12) Uani 1 1 d .
C20' C -0.3277(16) 1.1592(13) 0.9818(14) 0.202(11) Uani 1 1 d .
O20 O -0.3872(14) 1.1517(8) 0.9952(6) 0.218(7) Uani 1 1 d .
N21 N -0.3018(9) 1.1362(9) 0.9448(6) 0.186(7) Uani 1 1 d .
H21 H -0.2588 1.1445 0.9367 0.223 Uiso 1 1 calc R
C21A C -0.3430(8) 1.0955(7) 0.9150(6) 0.131(5) Uani 1 1 d .
H21A H -0.3673 1.0685 0.9362 0.158 Uiso 1 1 calc R
C21' C -0.2920(8) 1.0632(8) 0.8869(6) 0.124(5) Uani 1 1 d .
O21 O -0.2306(5) 1.0795(4) 0.8793(3) 0.128(3) Uani 1 1 d .
C21B C -0.3967(19) 1.128(2) 0.8904(15) 0.37(3) Uani 1 1 d .
H21B H -0.4409 1.1099 0.8998 0.443 Uiso 1 1 calc R
H21C H -0.3963 1.1648 0.9067 0.443 Uiso 1 1 calc R
C21G C -0.4071(18) 1.1413(18) 0.8488(15) 0.266(18) Uani 1 1 d .
H21G H -0.3809 1.1773 0.8528 0.319 Uiso 1 1 calc R
C21D C -0.4829(19) 1.1753(18) 0.8465(17) 0.37(3) Uani 1 1 d .
H21D H -0.4900 1.1902 0.8152 0.559 Uiso 1 1 calc R
H21E H -0.4824 1.2063 0.8689 0.559 Uiso 1 1 calc R
H21F H -0.5210 1.1494 0.8542 0.559 Uiso 1 1 calc R
C21E C -0.3667(13) 1.1285(15) 0.8005(11) 0.263(14) Uani 1 1 d .
H21H H -0.3847 1.1534 0.7761 0.394 Uiso 1 1 calc R
H21I H -0.3745 1.0894 0.7915 0.394 Uiso 1 1 calc R
H21J H -0.3166 1.1351 0.8046 0.394 Uiso 1 1 calc R
N22 N -0.3192(5) 1.0159(6) 0.8708(4) 0.118(3) Uani 1 1 d .
H22 H -0.3630 1.0079 0.8771 0.142 Uiso 1 1 calc R
C22A C -0.2759(6) 0.9744(6) 0.8414(4) 0.100(3) Uani 1 1 d .
H22A H -0.2271 0.9890 0.8384 0.120 Uiso 1 1 calc R
C22' C -0.3077(8) 0.9696(6) 0.7938(5) 0.114(4) Uani 1 1 d .
O22 O -0.3745(5) 0.9683(5) 0.7858(3) 0.131(3) Uani 1 1 d .
C22B C -0.2736(9) 0.9136(7) 0.8630(6) 0.136(5) Uani 1 1 d .
H22B H -0.3221 0.8998 0.8670 0.163 Uiso 1 1 calc R
H22C H -0.2497 0.8881 0.8410 0.163 Uiso 1 1 calc R
C22G C -0.2362(9) 0.9107(6) 0.9100(6) 0.121(4) Uani 1 1 d .
C22D C -0.2652(10) 0.9195(9) 0.9509(7) 0.152(6) Uani 1 1 d .
H22D H -0.3134 0.9286 0.9521 0.182 Uiso 1 1 calc R
C22E C -0.2287(14) 0.9161(9) 0.9920(7) 0.163(7) Uani 1 1 d .
H22E H -0.2510 0.9270 1.0201 0.196 Uiso 1 1 calc R
C22F C -0.1575(16) 0.8965(9) 0.9935(11) 0.184(8) Uani 1 1 d .
H22F H -0.1334 0.8905 1.0219 0.221 Uiso 1 1 calc R
C22Z C -0.1271(11) 0.8872(8) 0.9512(10) 0.149(6) Uani 1 1 d .
H22Z H -0.0796 0.8758 0.9507 0.179 Uiso 1 1 calc R
C22H C -0.1612(9) 0.8933(7) 0.9090(6) 0.131(5) Uani 1 1 d .
H22H H -0.1377 0.8866 0.8805 0.157 Uiso 1 1 calc R
N23 N -0.2645(5) 0.9637(5) 0.7573(3) 0.108(3) Uani 1 1 d .
H23 H -0.2204 0.9711 0.7629 0.130 Uiso 1 1 calc R
C23A C -0.2805(7) 0.9462(8) 0.7080(4) 0.122(4) Uani 1 1 d .
H23D H -0.3322 0.9446 0.7032 0.146 Uiso 1 1 calc R
C23' C -0.2491(10) 0.8878(8) 0.7036(5) 0.115(4) Uani 1 1 d .
O23 O -0.1865(6) 0.8807(4) 0.6978(3) 0.126(3) Uani 1 1 d .
C23B C -0.2435(12) 0.9900(10) 0.6685(5) 0.167(7) Uani 1 1 d .
H23E H -0.1916 0.9850 0.6689 0.201 Uiso 1 1 calc R
C23G C -0.2610(15) 1.0488(11) 0.6788(10) 0.225(11) Uani 1 1 d .
H23F H -0.2410 1.0595 0.7088 0.337 Uiso 1 1 calc R
H23G H -0.3119 1.0532 0.6799 0.337 Uiso 1 1 calc R
H23H H -0.2418 1.0731 0.6544 0.337 Uiso 1 1 calc R
C23D C -0.2749(18) 0.9679(10) 0.6191(6) 0.249(14) Uani 1 1 d .
H23I H -0.2619 0.9285 0.6145 0.374 Uiso 1 1 calc R
H23J H -0.2558 0.9907 0.5938 0.374 Uiso 1 1 calc R
H23K H -0.3259 0.9713 0.6194 0.374 Uiso 1 1 calc R
N24 N -0.2933(6) 0.8448(7) 0.7102(4) 0.122(4) Uani 1 1 d .
C24A C -0.2622(7) 0.7842(6) 0.7158(6) 0.126(4) Uani 1 1 d .
H24D H -0.2379 0.7716 0.6869 0.151 Uiso 1 1 calc R
C24' C -0.2122(9) 0.7877(7) 0.7567(6) 0.126(4) Uani 1 1 d .
O24 O -0.2290(6) 0.8066(5) 0.7969(4) 0.144(3) Uani 1 1 d .
C24B C -0.3301(10) 0.7482(7) 0.7255(8) 0.174(8) Uani 1 1 d .
H24E H -0.3407 0.7245 0.6981 0.209 Uiso 1 1 calc R
H24F H -0.3220 0.7231 0.7524 0.209 Uiso 1 1 calc R
C24G C -0.3857(12) 0.7827(11) 0.735(2) 0.39(4) Uani 1 1 d .
H24G H -0.3958 0.7816 0.7683 0.468 Uiso 1 1 calc R
H24H H -0.4272 0.7681 0.7180 0.468 Uiso 1 1 calc R
C24D C -0.3739(8) 0.8440(9) 0.7201(8) 0.168(7) Uani 1 1 d .
H24I H -0.4011 0.8536 0.6919 0.201 Uiso 1 1 calc R
H24J H -0.3864 0.8703 0.7454 0.201 Uiso 1 1 calc R
N25 N -0.1459(7) 0.7651(5) 0.7526(4) 0.125(4) Uani 1 1 d .
H25 H -0.1355 0.7487 0.7261 0.150 Uiso 1 1 calc R
C25A C -0.0912(8) 0.7661(7) 0.7888(5) 0.118(4) Uani 1 1 d .
C25' C -0.0496(9) 0.8189(9) 0.7908(6) 0.130(5) Uani 1 1 d .
O25 O 0.0030(8) 0.8223(6) 0.8158(4) 0.176(5) Uani 1 1 d .
C25B C -0.0457(10) 0.7135(8) 0.7829(7) 0.156(6) Uani 1 1 d .
H25A H -0.0755 0.6801 0.7829 0.234 Uiso 1 1 calc R
H25B H -0.0123 0.7111 0.8086 0.234 Uiso 1 1 calc R
H25C H -0.0203 0.7157 0.7534 0.234 Uiso 1 1 calc R
N26 N -0.0641(6) 0.8644(6) 0.7630(5) 0.125(4) Uani 1 1 d .
H26 H -0.0994 0.8618 0.7437 0.149 Uiso 1 1 calc R
C26A C -0.0234(7) 0.9179(7) 0.7637(5) 0.118(4) Uani 1 1 d .
H26A H 0.0255 0.9105 0.7744 0.142 Uiso 1 1 calc R
C26' C -0.0593(8) 0.9582(7) 0.7966(5) 0.121(4) Uani 1 1 d .
O26 O -0.1236(5) 0.9744(5) 0.7916(4) 0.139(3) Uani 1 1 d .
C26B C -0.0227(9) 0.9418(8) 0.7113(6) 0.143(5) Uani 1 1 d .
H26B H -0.0087 0.9116 0.6897 0.171 Uiso 1 1 calc R
H26C H -0.0703 0.9544 0.7027 0.171 Uiso 1 1 calc R
C26G C 0.028(2) 0.9904(16) 0.7070(8) 0.262(15) Uani 1 1 d .
H26G H 0.0315 1.0162 0.7343 0.315 Uiso 1 1 calc R
C26D C 0.010(5) 1.017(3) 0.6602(18) 0.66(8) Uani 1 1 d .
H26D H 0.0403 1.0499 0.6553 0.997 Uiso 1 1 calc R
H26E H -0.0388 1.0289 0.6600 0.997 Uiso 1 1 calc R
H26F H 0.0181 0.9898 0.6354 0.997 Uiso 1 1 calc R
C26E C 0.108(2) 0.942(3) 0.6939(16) 0.49(5) Uani 1 1 d .
H26H H 0.1495 0.9651 0.6897 0.730 Uiso 1 1 calc R
H26I H 0.0987 0.9205 0.6655 0.730 Uiso 1 1 calc R
H26J H 0.1148 0.9161 0.7199 0.730 Uiso 1 1 calc R
N27 N -0.0214(6) 0.9813(5) 0.8312(5) 0.116(3) Uani 1 1 d .
H27 H 0.0226 0.9712 0.8332 0.139 Uiso 1 1 calc R
C27A C -0.0470(7) 1.0218(6) 0.8656(5) 0.108(4) Uani 1 1 d .
H27A H -0.0980 1.0151 0.8707 0.129 Uiso 1 1 calc R
C27' C -0.0369(7) 1.0813(7) 0.8472(4) 0.107(4) Uani 1 1 d .
O27 O 0.0209(5) 1.0976(4) 0.8317(4) 0.131(3) Uani 1 1 d .
C27B C -0.0086(7) 1.0150(7) 0.9122(5) 0.121(4) Uani 1 1 d .
H27B H 0.0418 1.0222 0.9073 0.145 Uiso 1 1 calc R
H27C H -0.0137 0.9757 0.9228 0.145 Uiso 1 1 calc R
C27G C -0.0358(8) 1.0549(8) 0.9512(5) 0.129(5) Uani 1 1 d .
C27D C -0.1037(10) 1.0475(8) 0.9707(6) 0.144(5) Uani 1 1 d .
H27D H -0.1303 1.0160 0.9610 0.172 Uiso 1 1 calc R
C27E C -0.1333(16) 1.0840(14) 1.0034(9) 0.195(10) Uani 1 1 d .
H27E H -0.1797 1.0805 1.0147 0.234 Uiso 1 1 calc R
C27F C -0.088(2) 1.1250(15) 1.0171(9) 0.206(12) Uani 1 1 d .
H27F H -0.1048 1.1488 1.0412 0.247 Uiso 1 1 calc R
C27Z C -0.0204(18) 1.1371(14) 1.0006(8) 0.212(12) Uani 1 1 d .
H27Z H 0.0069 1.1672 1.0125 0.255 Uiso 1 1 calc R
C27H C 0.0042(10) 1.1006(9) 0.9643(7) 0.154(6) Uani 1 1 d .
H27H H 0.0476 1.1079 0.9495 0.185 Uiso 1 1 calc R
N28 N -0.0924(6) 1.1152(5) 0.8501(4) 0.111(3) Uani 1 1 d .
H28 H -0.1309 1.1019 0.8624 0.133 Uiso 1 1 calc R
C28A C -0.0923(7) 1.1740(7) 0.8336(6) 0.118(4) Uani 1 1 d .
H28A H -0.0479 1.1808 0.8161 0.142 Uiso 1 1 calc R
C28' C -0.0931(16) 1.2121(11) 0.8759(10) 0.169(7) Uani 1 1 d .
O28 O -0.1454(10) 1.2145(6) 0.9036(6) 0.189(5) Uani 1 1 d .
C28B C -0.1538(8) 1.1893(7) 0.8018(7) 0.141(5) Uani 1 1 d .
H28B H -0.1981 1.1830 0.8196 0.169 Uiso 1 1 calc R
C28G C -0.1515(11) 1.2536(9) 0.7859(10) 0.214(10) Uani 1 1 d .
H28C H -0.1532 1.2778 0.8134 0.322 Uiso 1 1 calc R
H28D H -0.1918 1.2616 0.7659 0.322 Uiso 1 1 calc R
H28E H -0.1083 1.2607 0.7687 0.322 Uiso 1 1 calc R
C28D C -0.1555(13) 1.1522(10) 0.7589(7) 0.191(8) Uani 1 1 d .
H28F H -0.1595 1.1128 0.7684 0.287 Uiso 1 1 calc R
H28G H -0.1123 1.1574 0.7411 0.287 Uiso 1 1 calc R
H28H H -0.1956 1.1624 0.7396 0.287 Uiso 1 1 calc R
O2M O -0.0410(11) 1.2457(8) 0.8851(7) 0.214(6) Uani 1 1 d .
C2M C -0.081(3) 1.2760(18) 0.9377(11) 0.46(4) Uani 1 1 d .
H2M1 H -0.0499 1.3046 0.9508 0.695 Uiso 1 1 calc R
H2M2 H -0.0888 1.2463 0.9607 0.695 Uiso 1 1 calc R
H2M3 H -0.1260 1.2934 0.9296 0.695 Uiso 1 1 calc R
O1W O 0.0590(5) 0.8384(6) 0.9062(4) 0.166(5) Uani 1 1 d .
O2W O 0.0961(5) 1.2077(5) 0.8366(3) 0.142(3) Uani 1 1 d .

loop_
_atom_site_aniso_label
_atom_site_aniso_U_11
_atom_site_aniso_U_22
_atom_site_aniso_U_33
_atom_site_aniso_U_23
_atom_site_aniso_U_13
_atom_site_aniso_U_12
C13 0.28(3) 0.26(3) 0.26(3) -0.10(3) 0.11(3) -0.09(3)
C12 0.33(4) 0.33(4) 0.154(17) 0.02(2) 0.00(2) -0.12(3)
C14 0.20(2) 0.36(4) 0.21(2) -0.05(2) -0.06(2) -0.06(2)
C11 0.23(3) 0.21(2) 0.139(14) -0.023(17) 0.040(16) -0.038(19)
O1 0.182(12) 0.155(11) 0.168(10) -0.028(9) -0.009(9) -0.006(8)
C10' 0.128(15) 0.141(18) 0.142(13) 0.010(12) 0.006(11) -0.001(12)
O10 0.177(13) 0.166(12) 0.236(14) -0.027(10) -0.017(10) 0.047(10)
N11 0.123(9) 0.128(11) 0.138(9) 0.004(9) -0.015(7) 0.006(7)
C11A 0.103(9) 0.121(13) 0.133(11) -0.001(9) -0.002(8) 0.000(8)
C11' 0.089(9) 0.136(12) 0.118(9) 0.002(8) 0.000(7) 0.002(7)
O11 0.071(6) 0.222(12) 0.193(10) 0.072(9) 0.003(6) -0.001(6)
C11B 0.128(12) 0.188(19) 0.123(10) 0.047(12) -0.002(8) -0.025(11)
C11G 0.099(11) 0.161(17) 0.163(13) 0.022(12) -0.002(9) 0.004(9)
C11D 0.20(2) 0.15(2) 0.33(3) 0.07(2) 0.04(2) -0.022(15)
C11E 0.21(2) 0.25(3) 0.182(18) 0.055(19) 0.010(17) -0.02(2)
N12 0.085(7) 0.151(10) 0.130(8) 0.016(7) 0.007(6) -0.018(6)
C12A 0.111(10) 0.133(13) 0.103(8) 0.003(8) -0.009(7) -0.005(8)
C12' 0.091(9) 0.126(12) 0.120(9) -0.001(8) -0.002(7) -0.004(7)
O12 0.090(6) 0.156(9) 0.141(6) -0.009(6) -0.001(5) -0.016(5)
C12B 0.114(11) 0.140(14) 0.149(12) 0.015(11) 0.006(8) -0.005(9)
C12G 0.137(14) 0.145(15) 0.134(11) 0.003(11) 0.010(10) -0.006(11)
C12D 0.20(3) 0.17(2) 0.29(3) 0.05(2) -0.07(2) 0.012(18)
C12E 0.14(2) 0.26(3) 0.35(4) 0.10(3) -0.02(2) 0.013(19)
C12F 0.23(3) 0.20(2) 0.166(17) 0.041(16) 0.008(19) 0.01(2)
C12Z 0.16(2) 0.17(2) 0.173(17) 0.010(16) 0.003(14) -0.011(15)
C12H 0.155(15) 0.126(14) 0.149(12) 0.010(11) 0.036(10) 0.003(10)
N13 0.107(8) 0.148(10) 0.112(7) 0.000(7) -0.008(6) -0.011(7)
C13A 0.168(16) 0.22(2) 0.101(10) -0.015(12) 0.002(9) -0.035(15)
C13' 0.164(19) 0.20(2) 0.107(11) -0.019(12) 0.037(12) -0.021(15)
O13 0.127(8) 0.180(11) 0.142(8) -0.015(7) 0.006(6) -0.023(7)
C13B 0.25(3) 0.18(2) 0.142(15) 0.000(16) 0.068(16) -0.006(19)
C13G 0.29(4) 0.27(3) 0.32(4) 0.03(3) 0.11(3) 0.00(3)
C13D 0.43(6) 0.29(4) 0.23(3) -0.11(3) -0.05(3) -0.02(4)
N14 0.109(10) 0.204(15) 0.107(8) 0.016(9) 0.007(7) -0.003(9)
C14A 0.111(12) 0.27(2) 0.114(10) 0.034(13) -0.002(8) -0.044(14)
C14' 0.141(17) 0.22(2) 0.108(10) 0.020(13) 0.016(10) 0.044(17)
O14 0.128(10) 0.212(16) 0.231(14) 0.050(12) -0.011(8) 0.021(10)
C14B 0.106(14) 0.37(4) 0.21(2) 0.04(2) -0.027(14) -0.067(18)
C14G 0.100(14) 0.34(4) 0.22(2) 0.04(2) 0.002(14) 0.038(17)
C14D 0.094(12) 0.31(3) 0.181(16) 0.080(18) 0.030(10) 0.032(14)
N15 0.093(9) 0.189(14) 0.126(8) 0.033(8) -0.011(6) -0.001(8)
C15A 0.140(13) 0.146(15) 0.122(10) 0.027(10) -0.006(9) -0.022(10)
C15' 0.109(11) 0.129(15) 0.138(12) -0.001(11) -0.006(9) 0.001(9)
O15 0.183(13) 0.179(13) 0.221(13) 0.013(11) -0.064(11) -0.024(10)
C15B 0.159(15) 0.187(18) 0.156(13) 0.030(13) -0.029(11) -0.035(13)
N16 0.107(8) 0.144(12) 0.107(7) -0.003(7) -0.012(6) 0.016(7)
C16A 0.097(9) 0.142(13) 0.124(10) 0.027(9) -0.010(7) 0.012(8)
C16' 0.092(9) 0.136(12) 0.123(10) 0.000(8) -0.004(8) -0.016(8)
O16 0.105(7) 0.208(11) 0.113(6) -0.005(6) -0.008(5) -0.037(7)
C16B 0.197(16) 0.120(13) 0.118(10) 0.008(9) 0.008(10) 0.050(11)
C16G 0.22(2) 0.18(2) 0.157(16) -0.037(14) 0.035(16) 0.057(17)
C16D 0.24(3) 0.46(6) 0.144(18) -0.02(2) 0.054(19) 0.00(3)
C16E 0.61(9) 0.46(7) 0.30(4) -0.24(5) 0.15(5) -0.06(7)
N17 0.081(6) 0.116(8) 0.124(8) 0.003(6) 0.010(5) -0.004(5)
C17A 0.082(7) 0.135(12) 0.096(7) 0.003(8) -0.008(6) 0.003(7)
C17' 0.074(9) 0.158(14) 0.124(9) 0.011(9) 0.006(7) -0.001(8)
O17 0.081(6) 0.149(9) 0.201(9) 0.044(7) 0.009(6) 0.026(5)
C17B 0.097(9) 0.149(13) 0.113(9) -0.011(9) -0.009(7) 0.017(8)
C17G 0.131(13) 0.114(13) 0.108(9) -0.017(9) -0.005(8) -0.015(10)
C17D 0.125(13) 0.144(17) 0.193(17) -0.039(15) 0.009(12) 0.031(12)
C17E 0.17(2) 0.144(18) 0.204(18) 0.007(14) 0.006(15) 0.005(15)
C17F 0.18(3) 0.125(18) 0.31(4) 0.05(2) -0.02(2) 0.016(16)
C17Z 0.171(19) 0.19(2) 0.21(2) -0.075(19) -0.009(16) 0.087(19)
C17H 0.129(13) 0.156(16) 0.144(12) -0.025(11) -0.008(10) 0.016(11)
N18 0.067(6) 0.120(9) 0.148(8) 0.002(7) 0.002(5) 0.019(5)
C18A 0.115(10) 0.133(13) 0.143(12) 0.020(11) 0.016(9) 0.028(9)
C18' 0.113(13) 0.21(2) 0.22(2) 0.048(19) 0.003(13) 0.080(13)
O18 0.200(13) 0.187(12) 0.138(8) 0.032(8) 0.005(8) 0.037(10)
C18B 0.119(13) 0.156(16) 0.167(15) 0.017(13) 0.012(10) 0.003(10)
C18G 0.149(14) 0.173(17) 0.156(14) 0.014(12) 0.005(11) -0.006(11)
C18D 0.141(15) 0.154(16) 0.181(15) 0.005(12) -0.014(11) -0.036(11)
O1M 0.199(13) 0.195(14) 0.193(12) 0.042(10) 0.035(10) 0.053(11)
C1M 0.23(3) 0.27(3) 0.166(17) 0.054(18) 0.053(16) 0.03(2)
C23 1.7(3) 0.43(6) 0.113(17) -0.07(3) -0.19(5) 0.69(12)
C24 0.40(6) 0.24(3) 0.152(19) -0.06(2) -0.07(3) 0.12(4)
C22 0.57(8) 0.39(6) 0.32(4) -0.18(4) -0.02(5) 0.31(6)
C21 0.34(6) 0.6(2) 0.19(3) -0.04(6) 0.12(4) 0.02(9)
O2 0.23(2) 0.38(3) 0.229(16) -0.171(19) -0.060(15) 0.13(2)
C20' 0.13(2) 0.22(3) 0.26(4) -0.06(2) -0.01(2) 0.009(18)
O20 0.25(2) 0.229(18) 0.177(11) -0.045(11) 0.037(13) 0.048(16)
N21 0.123(12) 0.25(2) 0.186(13) -0.087(14) 0.027(10) 0.009(11)
C21A 0.094(10) 0.124(12) 0.176(13) -0.035(11) 0.016(9) 0.004(8)
C21' 0.096(11) 0.129(13) 0.145(11) 0.014(10) -0.012(8) -0.017(9)
O21 0.102(6) 0.139(8) 0.143(7) -0.023(6) 0.021(5) -0.024(5)
C21B 0.26(4) 0.53(8) 0.31(4) -0.20(5) -0.14(4) 0.26(5)
C21G 0.18(3) 0.32(4) 0.29(4) 0.07(4) -0.01(3) 0.10(3)
C21D 0.25(4) 0.33(5) 0.53(6) -0.04(5) -0.13(4) 0.15(4)
C21E 0.15(2) 0.40(4) 0.24(3) 0.03(3) 0.002(19) -0.06(2)
N22 0.066(6) 0.146(11) 0.143(8) -0.004(8) 0.007(5) 0.003(6)
C22A 0.094(8) 0.097(9) 0.109(8) 0.003(7) -0.013(6) 0.004(6)
C22' 0.087(9) 0.117(11) 0.137(10) -0.012(8) 0.011(8) -0.004(7)
O22 0.099(6) 0.174(9) 0.121(6) 0.004(6) -0.001(5) -0.007(6)
C22B 0.137(12) 0.125(13) 0.146(11) -0.002(10) -0.016(9) -0.012(9)
C22G 0.120(12) 0.103(10) 0.140(12) -0.003(9) -0.013(10) -0.009(8)
C22D 0.122(13) 0.194(19) 0.139(13) 0.002(13) -0.005(11) -0.032(11)
C22E 0.162(19) 0.181(19) 0.147(15) 0.007(13) 0.016(13) -0.013(14)
C22F 0.19(2) 0.138(18) 0.22(3) 0.036(17) -0.03(2) -0.004(15)
C22Z 0.148(15) 0.115(14) 0.185(18) 0.003(13) -0.021(15) 0.008(10)
C22H 0.136(13) 0.114(12) 0.144(12) 0.004(10) -0.005(10) 0.014(9)
N23 0.091(7) 0.122(9) 0.112(7) -0.007(6) -0.008(5) 0.007(5)
C23A 0.093(8) 0.175(15) 0.097(8) -0.016(9) -0.016(6) 0.018(8)
C23' 0.111(12) 0.125(13) 0.108(9) -0.003(9) -0.023(8) -0.005(10)
O23 0.102(7) 0.149(8) 0.127(6) -0.001(6) -0.002(5) 0.018(6)
C23B 0.216(19) 0.19(2) 0.094(9) 0.008(11) -0.003(10) 0.057(15)
C23G 0.26(3) 0.16(2) 0.26(3) -0.027(19) -0.02(2) 0.064(19)
C23D 0.46(4) 0.18(2) 0.106(11) 0.000(13) -0.044(18) 0.04(2)
N24 0.099(8) 0.160(12) 0.105(7) -0.022(7) -0.009(6) 0.035(8)
C24A 0.095(9) 0.120(12) 0.163(12) -0.017(9) -0.012(8) 0.003(8)
C24' 0.126(12) 0.130(13) 0.123(10) -0.018(9) -0.009(9) 0.014(9)
O24 0.153(9) 0.151(9) 0.129(7) -0.009(7) 0.006(6) 0.033(7)
C24B 0.145(15) 0.109(13) 0.27(2) -0.026(14) -0.002(13) -0.044(11)
C24G 0.100(16) 0.13(2) 0.94(11) -0.04(3) 0.13(3) 0.014(12)
C24D 0.085(10) 0.159(17) 0.26(2) -0.053(15) -0.003(10) -0.017(9)
N25 0.108(9) 0.144(10) 0.122(8) -0.023(7) 0.006(6) -0.002(7)
C25A 0.099(9) 0.127(12) 0.128(10) -0.008(9) -0.019(8) 0.023(8)
C25' 0.097(11) 0.158(17) 0.134(11) 0.005(12) -0.017(9) 0.000(10)
O25 0.177(12) 0.180(12) 0.172(9) 0.018(9) -0.048(9) -0.027(9)
C25B 0.152(15) 0.145(15) 0.171(14) -0.011(12) -0.014(11) 0.020(11)
N26 0.089(7) 0.137(11) 0.148(9) -0.011(9) -0.009(6) 0.005(7)
C26A 0.077(8) 0.148(13) 0.129(10) 0.011(9) 0.000(7) -0.003(8)
C26' 0.093(10) 0.144(13) 0.125(10) 0.001(10) 0.010(8) 0.011(8)
O26 0.093(6) 0.170(9) 0.155(8) -0.038(7) -0.017(5) 0.022(6)
C26B 0.128(12) 0.127(13) 0.173(15) 0.016(11) 0.000(10) -0.020(10)
C26G 0.35(4) 0.32(4) 0.124(14) 0.03(2) -0.042(19) -0.09(3)
C26D 0.92(19) 0.76(14) 0.32(5) 0.28(8) -0.01(8) -0.35(14)
C26E 0.23(4) 0.92(15) 0.31(5) 0.07(7) 0.09(4) -0.01(7)
N27 0.080(6) 0.122(9) 0.146(9) -0.001(8) 0.004(6) 0.014(6)
C27A 0.080(8) 0.111(11) 0.132(9) 0.001(9) -0.005(7) -0.016(7)
C27' 0.083(9) 0.126(12) 0.113(9) 0.001(8) -0.003(6) -0.010(7)
O27 0.095(6) 0.118(8) 0.179(8) 0.030(6) 0.009(5) -0.008(5)
C27B 0.103(9) 0.143(13) 0.118(9) 0.007(9) 0.000(7) 0.011(8)
C27G 0.112(11) 0.155(15) 0.119(10) 0.021(10) -0.005(8) -0.022(10)
C27D 0.156(15) 0.142(15) 0.133(11) 0.008(11) 0.034(10) -0.003(11)
C27E 0.18(2) 0.24(3) 0.161(18) -0.041(19) 0.004(15) 0.00(2)
C27F 0.24(3) 0.22(3) 0.164(19) 0.01(2) -0.01(2) 0.12(3)
C27Z 0.19(3) 0.30(4) 0.148(16) -0.07(2) -0.025(16) 0.02(2)
C27H 0.137(14) 0.157(17) 0.168(15) -0.023(13) -0.008(11) -0.011(12)
N28 0.095(7) 0.106(9) 0.131(8) 0.021(7) 0.002(6) -0.005(6)
C28A 0.101(9) 0.116(12) 0.137(11) 0.019(10) 0.002(8) -0.007(8)
C28' 0.17(2) 0.140(19) 0.20(2) 0.005(17) 0.011(17) 0.015(15)
O28 0.196(15) 0.173(13) 0.198(12) 0.009(10) 0.030(11) 0.014(10)
C28B 0.092(9) 0.133(14) 0.196(16) 0.036(13) -0.015(10) 0.007(8)
C28G 0.161(17) 0.156(19) 0.33(3) 0.07(2) -0.036(18) 0.023(13)
C28D 0.21(2) 0.19(2) 0.173(16) -0.026(16) -0.039(15) 0.018(16)
O2M 0.233(17) 0.155(13) 0.254(17) -0.027(12) -0.028(13) -0.002(12)
C2M 0.87(11) 0.30(5) 0.22(3) -0.16(3) -0.04(5) 0.20(6)
O1W 0.100(7) 0.261(14) 0.136(7) 0.017(8) -0.002(5) -0.042(7)
O2W 0.130(7) 0.175(10) 0.122(6) 0.014(6) -0.004(5) -0.027(6)

loop_
_atom_type_symbol
_atom_type_description
_atom_type_scat_dispersion_real
_atom_type_scat_dispersion_imag
_atom_type_scat_source
C C 0.0181 0.0000 'International Tables Vol C Tables 4.2.6.8 and 6.1.1.4'
H H 0.0000 0.0000 'International Tables Vol C Tables 4.2.6.8 and 6.1.1.4'
N N 0.0311 0.0000 'International Tables Vol C Tables 4.2.6.8 and 6.1.1.4'
O O 0.0492 0.0000 'International Tables Vol C Tables 4.2.6.8 and 6.1.1.4'

loop_
_geom_angle_atom_site_label_1
_geom_angle_atom_site_label_2
_geom_angle_atom_site_label_3
_geom_angle
O1 C11 C14 103(2)
O1 C11 C13 109(2)
C14 C11 C13 113(2)
O1 C11 C12 108.9(18)
C14 C11 C12 111(2)
C13 C11 C12 111(3)
C10' O1 C11 121(2)
O10 C10' O1 129(2)
O10 C10' N11 125(2)
O1 C10' N11 105.7(19)
C10' N11 C11A 119.1(15)
N11 C11A C11' 113.5(12)
N11 C11A C11B 110.0(13)
C11' C11A C11B 108.8(13)
O11 C11' N12 122.5(14)
O11 C11' C11A 119.0(13)
N12 C11' C11A 118.4(13)
C11A C11B C11G 112.0(15)
C11E C11G C11D 111.2(19)
C11E C11G C11B 113.0(15)
C11D C11G C11B 109.3(18)
C11' N12 C12A 120.9(11)
N12 C12A C12' 109.9(12)
N12 C12A C12B 105.6(12)
C12' C12A C12B 114.5(12)
O12 C12' N13 122.6(13)
O12 C12' C12A 120.9(13)
N13 C12' C12A 116.4(12)
C12G C12B C12A 113.1(13)
C12D C12G C12H 120(2)
C12D C12G C12B 122(2)
C12H C12G C12B 117.5(17)
C12G C12D C12E 122(3)
C12F C12E C12D 114(3)
C12E C12F C12Z 128(3)
C12F C12Z C12H 117(2)
C12Z C12H C12G 117.1(18)
C12' N13 C13A 124.0(13)
N13 C13A C13B 111.6(16)
N13 C13A C13' 106.0(15)
C13B C13A C13' 112.5(17)
O13 C13' N14 124.1(19)
O13 C13' C13A 117(2)
N14 C13' C13A 118.9(18)
C13D C13B C13G 111(3)
C13D C13B C13A 113(3)
C13G C13B C13A 110.5(19)
C13' N14 C14A 117.2(15)
C13' N14 C14D 123.5(17)
C14A N14 C14D 117.4(15)
N14 C14A C14' 110.1(14)
N14 C14A C14B 101.8(14)
C14' C14A C14B 110(2)
O14 C14' N15 116(2)
O14 C14' C14A 126(2)
N15 C14' C14A 118(2)
C14G C14B C14A 100.0(17)
C14D C14G C14B 111(2)
N14 C14D C14G 97.5(16)
C14' N15 C15A 127.5(19)
N15 C15A C15' 114.1(15)
N15 C15A C15B 113.2(14)
C15' C15A C15B 107.7(15)
O15 C15' N16 123.1(17)
O15 C15' C15A 121(2)
N16 C15' C15A 115.8(16)
C15' N16 C16A 122.2(13)
N16 C16A C16' 109.5(12)
N16 C16A C16B 111.2(12)
C16' C16A C16B 108.6(12)
O16 C16' N17 119.7(13)
O16 C16' C16A 121.7(13)
N17 C16' C16A 117.6(12)
C16G C16B C16A 110.9(14)
C16D C16G C16E 99(3)
C16D C16G C16B 106(2)
C16E C16G C16B 109(3)
C16' N17 C17A 125.6(11)
N17 C17A C17' 107.5(11)
N17 C17A C17B 112.7(11)
C17' C17A C17B 110.6(10)
O17 C17' N18 124.8(15)
O17 C17' C17A 118.6(14)
N18 C17' C17A 116.6(12)
C17G C17B C17A 110.1(11)
C17D C17G C17H 117.7(18)
C17D C17G C17B 123.1(17)
C17H C17G C17B 119.2(16)
C17G C17D C17E 125(2)
C17D C17E C17F 120(2)
C17Z C17F C17E 119(2)
C17F C17Z C17H 121(2)
C17G C17H C17Z 117(2)
C17' N18 C18A 122.6(12)
C18' C18A N18 111.5(15)
C18' C18A C18B 107.2(17)
N18 C18A C18B 108.4(13)
O18 C18' O1M 115(2)
O18 C18' C18A 127(2)
O1M C18' C18A 118.5(19)
C18G C18B C18A 110.6(15)
C18G C18B C18D 113.5(16)
C18A C18B C18D 114.3(15)
C18' O1M C1M 121.1(19)
C23 C21 C22 106(7)
C23 C21 C24 129(6)
C22 C21 C24 86(6)
C23 C21 O2 124(8)
C22 C21 O2 81(2)
C24 C21 O2 107(4)
C20' O2 C21 112(4)
O20 C20' O2 124(4)
O20 C20' N21 124(3)
O2 C20' N21 112(3)
C20' N21 C21A 122(2)
C21B C21A C21' 118(2)
C21B C21A N21 107(2)
C21' C21A N21 107.3(14)
O21 C21' N22 124.7(16)
O21 C21' C21A 123.4(17)
N22 C21' C21A 111.9(14)
C21G C21B C21A 135(3)
C21B C21G C21E 134(3)
C21B C21G C21D 107(3)
C21E C21G C21D 118(3)
C21' N22 C22A 121.7(12)
C22' C22A N22 109.4(10)
C22' C22A C22B 107.5(11)
N22 C22A C22B 112.8(11)
O22 C22' N23 117.6(13)
O22 C22' C22A 124.2(12)
N23 C22' C22A 118.1(12)
C22G C22B C22A 113.7(12)
C22D C22G C22H 117.7(16)
C22D C22G C22B 125.8(17)
C22H C22G C22B 116.5(16)
C22G C22D C22E 123(2)
C22D C22E C22F 122(2)
C22Z C22F C22E 115(2)
C22F C22Z C22H 124(2)
C22Z C22H C22G 117.7(17)
C22' N23 C23A 129.7(11)
N23 C23A C23' 104.6(11)
N23 C23A C23B 112.0(13)
C23' C23A C23B 109.9(13)
O23 C23' N24 122.1(16)
O23 C23' C23A 121.7(15)
N24 C23' C23A 116.0(16)
C23G C23B C23D 113.4(18)
C23G C23B C23A 110.9(17)
C23D C23B C23A 103.5(17)
C23' N24 C24D 130.9(15)
C23' N24 C24A 118.5(13)
C24D N24 C24A 110.1(14)
C24' C24A N24 105.6(12)
C24' C24A C24B 114.3(15)
N24 C24A C24B 101.9(12)
O24 C24' N25 116.4(14)
O24 C24' C24A 124.0(15)
N25 C24' C24A 119.4(14)
C24G C24B C24A 110.2(17)
C24B C24G C24D 114(2)
N24 C24D C24G 101.8(15)
C24' N25 C25A 125.6(12)
N25 C25A C25' 114.8(14)
N25 C25A C25B 108.0(13)
C25' C25A C25B 113.0(14)
O25 C25' N26 116.7(18)
O25 C25' C25A 120.7(18)
N26 C25' C25A 122.4(15)
C25' N26 C26A 124.1(13)
C26' C26A N26 108.2(11)
C26' C26A C26B 111.4(13)
N26 C26A C26B 107.2(13)
O26 C26' N27 118.2(14)
O26 C26' C26A 123.2(15)
N27 C26' C26A 118.5(13)
C26G C26B C26A 110.8(15)
C26B C26G C26D 105(3)
C26B C26G C26E 94(3)
C26D C26G C26E 104(4)
C26' N27 C27A 125.9(12)
N27 C27A C27' 109.5(11)
N27 C27A C27B 111.2(12)
C27' C27A C27B 109.8(11)
O27 C27' N28 122.3(14)
O27 C27' C27A 121.6(13)
N28 C27' C27A 116.0(12)
C27A C27B C27G 113.9(12)
C27H C27G C27D 119.6(18)
C27H C27G C27B 119.5(16)
C27D C27G C27B 120.8(16)
C27E C27D C27G 124(2)
C27D C27E C27F 113(3)
C27Z C27F C27E 129(3)
C27F C27Z C27H 115(3)
C27G C27H C27Z 120(2)
C27' N28 C28A 123.4(12)
N28 C28A C28' 107.9(14)
N28 C28A C28B 114.5(13)
C28' C28A C28B 109.2(16)
O28 C28' O2M 116(3)
O28 C28' C28A 122(3)
O2M C28' C28A 121(2)
C28D C28B C28G 109.0(18)
C28D C28B C28A 111.3(15)
C28G C28B C28A 112.1(15)
C28' O2M C2M 95(3)

loop_
_geom_bond_atom_site_label_1
_geom_bond_atom_site_label_2
_geom_bond_distance
C13 C11 1.53(3)
C12 C11 1.56(3)
C14 C11 1.53(3)
C11 O1 1.50(2)
O1 C10' 1.35(2)
C10' O10 1.17(2)
C10' N11 1.34(2)
N11 C11A 1.428(18)
C11A C11' 1.51(2)
C11A C11B 1.52(2)
C11' O11 1.210(14)
C11' N12 1.323(16)
C11B C11G 1.56(2)
C11G C11E 1.43(3)
C11G C11D 1.53(3)
N12 C12A 1.475(17)
C12A C12' 1.521(19)
C12A C12B 1.51(2)
C12' O12 1.246(14)
C12' N13 1.319(16)
C12B C12G 1.54(2)
C12G C12D 1.36(3)
C12G C12H 1.44(2)
C12D C12E 1.43(4)
C12E C12F 1.35(3)
C12F C12Z 1.34(3)
C12Z C12H 1.45(3)
N13 C13A 1.498(19)
C13A C13B 1.58(3)
C13A C13' 1.63(3)
C13' O13 1.25(2)
C13' N14 1.33(3)
C13B C13D 1.37(3)
C13B C13G 1.45(3)
N14 C14A 1.48(2)
N14 C14D 1.47(2)
C14A C14' 1.50(3)
C14A C14B 1.59(3)
C14' O14 1.31(2)
C14' N15 1.35(2)
C14B C14G 1.52(3)
C14G C14D 1.52(3)
N15 C15A 1.45(2)
C15A C15' 1.51(2)
C15A C15B 1.53(2)
C15' O15 1.156(19)
C15' N16 1.38(2)
N16 C16A 1.449(16)
C16A C16' 1.484(19)
C16A C16B 1.59(2)
C16' O16 1.260(14)
C16' N17 1.311(16)
C16B C16G 1.54(3)
C16G C16D 1.37(3)
C16G C16E 1.45(4)
N17 C17A 1.469(15)
C17A C17' 1.54(2)
C17A C17B 1.509(18)
C17' O17 1.233(14)
C17' N18 1.311(17)
C17B C17G 1.47(2)
C17G C17D 1.29(2)
C17G C17H 1.43(2)
C17D C17E 1.39(3)
C17E C17F 1.35(3)
C17F C17Z 1.34(3)
C17Z C17H 1.46(3)
N18 C18A 1.445(18)
C18A C18' 1.40(3)
C18A C18B 1.59(2)
C18' O18 1.27(2)
C18' O1M 1.34(2)
C18B C18G 1.53(2)
C18B C18D 1.53(2)
O1M C1M 1.48(2)
C23 C21 1.15(8)
C24 C21 1.60(10)
C22 C21 1.58(9)
C21 O2 1.57(5)
O2 C20' 1.24(3)
C20' O20 1.19(3)
C20' N21 1.27(3)
N21 C21A 1.49(2)
C21A C21B 1.44(4)
C21A C21' 1.45(2)
C21' O21 1.230(15)
C21' N22 1.298(18)
C21B C21G 1.23(4)
C21G C21E 1.59(4)
C21G C21D 1.63(4)
N22 C22A 1.510(16)
C22A C22' 1.472(18)
C22A C22B 1.546(19)
C22' O22 1.272(14)
C22' N23 1.318(16)
C22B C22G 1.50(2)
C22G C22D 1.29(2)
C22G C22H 1.46(2)
C22D C22E 1.35(3)
C22E C22F 1.41(3)
C22F C22Z 1.34(3)
C22Z C22H 1.36(2)
N23 C23A 1.478(15)
C23A C23' 1.49(2)
C23A C23B 1.66(3)
C23' O23 1.197(17)
C23' N24 1.315(18)
C23B C23G 1.44(3)
C23B C23D 1.60(3)
N24 C24D 1.537(19)
N24 C24A 1.537(18)
C24A C24' 1.49(2)
C24A C24B 1.55(2)
C24' O24 1.256(16)
C24' N25 1.356(18)
C24B C24G 1.34(2)
C24G C24D 1.50(3)
N25 C25A 1.449(17)
C25A C25' 1.46(2)
C25A C25B 1.50(2)
C25' O25 1.215(16)
C25' N26 1.346(19)
N26 C26A 1.464(18)
C26A C26' 1.484(19)
C26A C26B 1.58(2)
C26' O26 1.272(15)
C26' N27 1.320(18)
C26B C26G 1.48(3)
C26G C26D 1.49(5)
C26G C26E 1.92(7)
N27 C27A 1.436(17)
C27A C27' 1.495(19)
C27A C27B 1.507(18)
C27' O27 1.229(14)
C27' N28 1.311(16)
C27B C27G 1.53(2)
C27G C27H 1.36(2)
C27G C27D 1.40(2)
C27D C27E 1.37(3)
C27E C27F 1.33(4)
C27F C27Z 1.39(4)
C27Z C27H 1.41(3)
N28 C28A 1.449(18)
C28A C28' 1.49(3)
C28A C28B 1.50(2)
C28' O28 1.25(3)
C28' O2M 1.28(3)
C28B C28D 1.49(2)
C28B C28G 1.57(2)
O2M C2M 1.81(4)

loop_
_geom_torsion_atom_site_label_1
_geom_torsion_atom_site_label_2
_geom_torsion_atom_site_label_3
_geom_torsion_atom_site_label_4
_geom_torsion
C14 C11 O1 C10' -177.2(17)
C13 C11 O1 C10' -57(3)
C12 C11 O1 C10' 64(3)
C11 O1 C10' O10 -1(3)
C11 O1 C10' N11 179.9(15)
O10 C10' N11 C11A -11(3)
O1 C10' N11 C11A 168.5(13)
C10' N11 C11A C11' -79.0(17)
C10' N11 C11A C11B 158.8(14)
N11 C11A C11' O11 -27(2)
C11B C11A C11' O11 95.7(17)
N11 C11A C11' N12 149.4(15)
C11B C11A C11' N12 -87.8(16)
N11 C11A C11B C11G -47.9(17)
C11' C11A C11B C11G -172.8(12)
C11A C11B C11G C11E -60(2)
C11A C11B C11G C11D 175.4(15)
O11 C11' N12 C12A 13(2)
C11A C11' N12 C12A -163.6(13)
C11' N12 C12A C12' -128.4(14)
C11' N12 C12A C12B 107.6(15)
N12 C12A C12' O12 -51.5(17)
C12B C12A C12' O12 67.1(18)
N12 C12A C12' N13 130.7(13)
C12B C12A C12' N13 -110.6(15)
N12 C12A C12B C12G 178.5(12)
C12' C12A C12B C12G 57.4(18)
C12A C12B C12G C12D -131(2)
C12A C12B C12G C12H 55(2)
C12H C12G C12D C12E 0(4)
C12B C12G C12D C12E -174(2)
C12G C12D C12E C12F -1(5)
C12D C12E C12F C12Z 5(5)
C12E C12F C12Z C12H -8(4)
C12F C12Z C12H C12G 6(3)
C12D C12G C12H C12Z -2(3)
C12B C12G C12H C12Z 171.7(16)
O12 C12' N13 C13A 6(2)
C12A C12' N13 C13A -176.6(15)
C12' N13 C13A C13B 107.5(19)
C12' N13 C13A C13' -129.7(17)
N13 C13A C13' O13 -96.8(19)
C13B C13A C13' O13 25(2)
N13 C13A C13' N14 81(2)
C13B C13A C13' N14 -156.9(19)
N13 C13A C13B C13D -175(2)
C13' C13A C13B C13D 66(3)
N13 C13A C13B C13G -50(3)
C13' C13A C13B C13G -169(2)
O13 C13' N14 C14A -13(3)
C13A C13' N14 C14A 169.3(15)
O13 C13' N14 C14D -177.1(19)
C13A C13' N14 C14D 5(3)
C13' N14 C14A C14' 85(2)
C14D N14 C14A C14' -110(2)
C13' N14 C14A C14B -159(2)
C14D N14 C14A C14B 6(3)
N14 C14A C14' O14 103(2)
C14B C14A C14' O14 -9(2)
N14 C14A C14' N15 -73(2)
C14B C14A C14' N15 175.0(14)
N14 C14A C14B C14G -24(3)
C14' C14A C14B C14G 92(2)
C14A C14B C14G C14D 37(3)
C13' N14 C14D C14G 178.7(19)
C14A N14 C14D C14G 15(3)
C14B C14G C14D N14 -32(3)
O14 C14' N15 C15A -1(2)
C14A C14' N15 C15A 175.8(14)
C14' N15 C15A C15' -138.3(15)
C14' N15 C15A C15B 98.0(19)
N15 C15A C15' O15 173.3(18)
C15B C15A C15' O15 -60(2)
N15 C15A C15' N16 -14(2)
C15B C15A C15' N16 112.8(17)
O15 C15' N16 C16A -3(3)
C15A C15' N16 C16A -175.6(13)
C15' N16 C16A C16' -96.0(16)
C15' N16 C16A C16B 144.0(14)
N16 C16A C16' O16 -46(2)
C16B C16A C16' O16 75.7(18)
N16 C16A C16' N17 145.7(14)
C16B C16A C16' N17 -92.7(16)
N16 C16A C16B C16G -65(2)
C16' C16A C16B C16G 174.3(17)
C16A C16B C16G C16D -87(3)
C16A C16B C16G C16E 167(3)
O16 C16' N17 C17A 3(2)
C16A C16' N17 C17A 171.3(13)
C16' N17 C17A C17' -107.2(15)
C16' N17 C17A C17B 130.7(14)
N17 C17A C17' O17 -48.8(16)
C17B C17A C17' O17 74.6(16)
N17 C17A C17' N18 129.0(12)
C17B C17A C17' N18 -107.6(14)
N17 C17A C17B C17G -64.0(15)
C17' C17A C17B C17G 175.6(13)
C17A C17B C17G C17D 90.9(18)
C17A C17B C17G C17H -88.9(15)
C17H C17G C17D C17E -1(3)
C17B C17G C17D C17E 178.9(17)
C17G C17D C17E C17F 5(4)
C17D C17E C17F C17Z -10(4)
C17E C17F C17Z C17H 11(4)
C17D C17G C17H C17Z 2(2)
C17B C17G C17H C17Z -178.2(14)
C17F C17Z C17H C17G -7(3)
O17 C17' N18 C18A 0(2)
C17A C17' N18 C18A -177.8(13)
C17' N18 C18A C18' -133.9(17)
C17' N18 C18A C18B 108.3(15)
N18 C18A C18' O18 -2(3)
C18B C18A C18' O18 117(3)
N18 C18A C18' O1M 175.2(18)
C18B C18A C18' O1M -66(2)
C18' C18A C18B C18G 174.3(14)
N18 C18A C18B C18G -65.2(17)
C18' C18A C18B C18D -56.0(19)
N18 C18A C18B C18D 64.5(18)
O18 C18' O1M C1M 2(3)
C18A C18' O1M C1M -175(2)
C23 C21 O2 C20' 92(8)
C22 C21 O2 C20' -165(3)
C24 C21 O2 C20' -82(5)
C21 O2 C20' O20 8(6)
C21 O2 C20' N21 -175(5)
O20 C20' N21 C21A -2(5)
O2 C20' N21 C21A -180(2)
C20' N21 C21A C21B 72(4)
C20' N21 C21A C21' -160(2)
C21B C21A C21' O21 102(3)
N21 C21A C21' O21 -20(2)
C21B C21A C21' N22 -78(3)
N21 C21A C21' N22 160.5(14)
C21' C21A C21B C21G -9(9)
N21 C21A C21B C21G 112(7)
C21A C21B C21G C21E 0(13)
C21A C21B C21G C21D 176(5)
O21 C21' N22 C22A 2(2)
C21A C21' N22 C22A -178.7(12)
C21' N22 C22A C22' -117.2(14)
C21' N22 C22A C22B 123.2(14)
N22 C22A C22' O22 -39.6(18)
C22B C22A C22' O22 83.2(16)
N22 C22A C22' N23 143.7(12)
C22B C22A C22' N23 -93.6(15)
C22' C22A C22B C22G 174.6(14)
N22 C22A C22B C22G -64.7(17)
C22A C22B C22G C22D 87(2)
C22A C22B C22G C22H -96.7(16)
C22H C22G C22D C22E 3(3)
C22B C22G C22D C22E 179.8(18)
C22G C22D C22E C22F -7(3)
C22D C22E C22F C22Z 6(3)
C22E C22F C22Z C22H -3(3)
C22F C22Z C22H C22G -1(3)
C22D C22G C22H C22Z 0(2)
C22B C22G C22H C22Z -176.4(15)
O22 C22' N23 C23A -11(2)
C22A C22' N23 C23A 165.9(14)
C22' N23 C23A C23' -109.1(16)
C22' N23 C23A C23B 131.9(15)
N23 C23A C23' O23 -78.5(16)
C23B C23A C23' O23 42.0(17)
N23 C23A C23' N24 96.4(13)
C23B C23A C23' N24 -143.2(13)
N23 C23A C23B C23G -52(2)
C23' C23A C23B C23G -167.4(16)
N23 C23A C23B C23D -173.4(15)
C23' C23A C23B C23D 70.7(18)
O23 C23' N24 C24D 177.3(15)
C23A C23' N24 C24D 3(2)
O23 C23' N24 C24A 7(2)
C23A C23' N24 C24A -168.2(11)
C23' N24 C24A C24' 57.1(17)
C24D N24 C24A C24' -115.3(14)
C23' N24 C24A C24B 176.8(13)
C24D N24 C24A C24B 4.3(17)
N24 C24A C24' O24 54(2)
C24B C24A C24' O24 -58(2)
N24 C24A C24' N25 -132.3(14)
C24B C24A C24' N25 116.5(17)
C24' C24A C24B C24G 101(3)
N24 C24A C24B C24G -12(3)
C24A C24B C24G C24D 16(5)
C23' N24 C24D C24G -168(3)
C24A N24 C24D C24G 4(3)
C24B C24G C24D N24 -12(4)
O24 C24' N25 C25A -7(2)
C24A C24' N25 C25A 178.8(14)
C24' N25 C25A C25' -83.2(19)
C24' N25 C25A C25B 149.7(15)
N25 C25A C25' O25 -171.2(14)
C25B C25A C25' O25 -47(2)
N25 C25A C25' N26 4(2)
C25B C25A C25' N26 128.5(16)
O25 C25' N26 C26A -4(2)
C25A C25' N26 C26A -179.5(13)
C25' N26 C26A C26' -93.8(16)
C25' N26 C26A C26B 146.0(14)
N26 C26A C26' O26 -58.5(18)
C26B C26A C26' O26 59.0(19)
N26 C26A C26' N27 125.8(15)
C26B C26A C26' N27 -116.6(14)
C26' C26A C26B C26G 72(2)
N26 C26A C26B C26G -170(2)
C26A C26B C26G C26D -167(4)
C26A C26B C26G C26E 87(2)
O26 C26' N27 C27A 3(2)
C26A C26' N27 C27A 178.8(13)
C26' N27 C27A C27' -89.7(16)
C26' N27 C27A C27B 148.8(14)
N27 C27A C27' O27 -50.9(16)
C27B C27A C27' O27 71.4(16)
N27 C27A C27' N28 131.2(12)
C27B C27A C27' N28 -106.5(13)
N27 C27A C27B C27G -177.2(12)
C27' C27A C27B C27G 61.4(16)
C27A C27B C27G C27H -106.1(17)
C27A C27B C27G C27D 68.7(19)
C27H C27G C27D C27E -1(3)
C27B C27G C27D C27E -175.3(18)
C27G C27D C27E C27F -5(3)
C27D C27E C27F C27Z 5(4)
C27E C27F C27Z C27H 0(4)
C27D C27G C27H C27Z 6(3)
C27B C27G C27H C27Z -179.4(17)
C27F C27Z C27H C27G -5(3)
O27 C27' N28 C28A 3(2)
C27A C27' N28 C28A -179.3(12)
C27' N28 C28A C28' -108.3(18)
C27' N28 C28A C28B 129.9(15)
N28 C28A C28' O28 -66(2)
C28B C28A C28' O28 59(3)
N28 C28A C28' O2M 116(2)
C28B C28A C28' O2M -119(2)
N28 C28A C28B C28D -58.8(19)
C28' C28A C28B C28D -179.8(18)
N28 C28A C28B C28G 178.9(16)
C28' C28A C28B C28G 58(2)
O28 C28' O2M C2M 1(3)
C28A C28' O2M C2M 179(2)
